data_7222478
loop_
_publ_author_name
'Redshaw, Carl'
'Walton, Mark'
'Elsegood, Mark Robert James'
'Prior, Timothy J.'
'Michiue, Kenji'

_publ_section_title
;
 Vanadium(V) tetra-phenolate complexes: Synthesis, structural studies and
 ethylene homo-(co-)polymerization capability
;
_journal_name_full 'RSC Adv.'
_journal_paper_doi 10.1039/C5RA20177B
_journal_year 2015
_chemical_formula_sum 'C79.5 H4 N4 O10 V2'
_chemical_formula_weight 1216.68
_chemical_name_systematic
;
 ?
;
_space_group_crystal_system monoclinic
_space_group_IT_number 13
_space_group_name_Hall '-P 2yac'
_space_group_name_H-M_alt 'P 1 2/n 1'
_symmetry_space_group_name_Hall '-P 2yac'
_symmetry_space_group_name_H-M 'P 1 2/n 1'
_audit_creation_method SHELXL-2013
_audit_update_record
;
2015-06-02 deposited with the CCDC.
2015-10-07 downloaded from the CCDC.
;
_cell_angle_alpha 90
_cell_angle_beta 110.686(11)
_cell_angle_gamma 90
_cell_formula_units_Z 4
_cell_length_a 20.18(2)
_cell_length_b 15.820(16)
_cell_length_c 26.50(3)
_cell_measurement_reflns_used 7631
_cell_measurement_temperature 100(2)
_cell_measurement_theta_max 24.3
_cell_measurement_theta_min 1.5
_cell_volume 7915(14)
_computing_cell_refinement
;
CrystalClear-SM Expert 3.1 b26 (Rigaku, 20112)
;
_computing_data_collection
;
CrystalClear-SM Expert 3.1 b26 (Rigaku, 20112)
;
_computing_data_reduction
;
CrystalClear-SM Expert 3.1 b26 (Rigaku, 20112)
;
_computing_structure_refinement 'SHELXL-2013 (Sheldrick, 2013)'
_computing_structure_solution SHEXLS-86
_diffrn_ambient_temperature 100(2)
_diffrn_detector_area_resol_mean 28.5714
_diffrn_measured_fraction_theta_full 0.422
_diffrn_measured_fraction_theta_max 0.998
_diffrn_measurement_device_type CrystalLogic
_diffrn_measurement_method 'profile data from \w-scans'
_diffrn_radiation_type synchrotron
_diffrn_radiation_wavelength 0.6889
_diffrn_reflns_av_R_equivalents 0.2574
_diffrn_reflns_av_unetI/netI 0.1646
_diffrn_reflns_laue_measured_fraction_full 0.422
_diffrn_reflns_laue_measured_fraction_max 0.998
_diffrn_reflns_limit_h_max 18
_diffrn_reflns_limit_h_min -18
_diffrn_reflns_limit_k_max 14
_diffrn_reflns_limit_k_min -13
_diffrn_reflns_limit_l_max 23
_diffrn_reflns_limit_l_min -23
_diffrn_reflns_number 30414
_diffrn_reflns_point_group_measured_fraction_full 0.422
_diffrn_reflns_point_group_measured_fraction_max 0.998
_diffrn_reflns_theta_full 24.415
_diffrn_reflns_theta_max 18.060
_diffrn_reflns_theta_min 1.067
_diffrn_source 'DLS beamline I19'
_exptl_absorpt_coefficient_mu 0.264
_exptl_absorpt_correction_T_max 1.000
_exptl_absorpt_correction_T_min 0.355
_exptl_absorpt_correction_type multi-scan
_exptl_absorpt_process_details
;
CrystalClear-SM Expert 3.1 b26 (Rigaku, 20112)
;
_exptl_crystal_colour orange
_exptl_crystal_density_diffrn 1.021
_exptl_crystal_description platelet
_exptl_crystal_F_000 2412
_exptl_crystal_size_max 0.04
_exptl_crystal_size_mid 0.04
_exptl_crystal_size_min 0.01
_refine_diff_density_max 0.775
_refine_diff_density_min -0.463
_refine_diff_density_rms 0.135
_refine_ls_extinction_method none
_refine_ls_goodness_of_fit_ref 1.522
_refine_ls_hydrogen_treatment undef
_refine_ls_matrix_type full
_refine_ls_number_parameters 578
_refine_ls_number_reflns 6040
_refine_ls_number_restraints 214
_refine_ls_restrained_S_all 1.505
_refine_ls_R_factor_all 0.2851
_refine_ls_R_factor_gt 0.2176
_refine_ls_shift/su_max 0.037
_refine_ls_shift/su_mean 0.008
_refine_ls_structure_factor_coef Fsqd
_refine_ls_weighting_details 'w=1/[\s^2^(Fo^2^)+(0.2000P)^2^] where P=(Fo^2^+2Fc^2^)/3'
_refine_ls_weighting_scheme calc
_refine_ls_wR_factor_gt 0.4767
_refine_ls_wR_factor_ref 0.5275
_reflns_Friedel_coverage 0.000
_reflns_number_gt 3038
_reflns_number_total 6040
_reflns_threshold_expression 'I > 2\s(I)'
_cod_data_source_file c5ra20177b2.cif
_cod_data_source_block 3
_cod_depositor_comments
;
The following automatic conversions were performed:

'_exptl_absorpt_correction_type' value 'Multi-scan' changed to
'multi-scan' according to
/usr/data/users/saulius/crontab/automatic-downloads/rss-feeds/RSC/lib/dictionaries/cif_core.dic
dictionary named 'cif_core.dic' version 2.4.2 from 2011-04-26.

Automatic conversion script
Id: cif_fix_values 3271 2015-04-21 07:52:19Z andrius 
;
_cod_database_code 7222478
_shelx_space_group_comment
;
The symmetry employed for this shelxl refinement is uniquely defined
by the following loop, which should always be used as a source of
symmetry information in preference to the above space-group names.
They are only intended as comments.
;
_shelxl_version_number 2013-4

loop_
_space_group_symop_operation_xyz
'x, y, z'
'-x+1/2, y, -z+1/2'
'-x, -y, -z'
'x-1/2, -y, z-1/2'

loop_
_atom_site_label
_atom_site_type_symbol
_atom_site_fract_x
_atom_site_fract_y
_atom_site_fract_z
_atom_site_U_iso_or_equiv
_atom_site_adp_type
_atom_site_occupancy
_atom_site_site_symmetry_order
_atom_site_calc_flag
_atom_site_refinement_flags_posn
_atom_site_refinement_flags_adp
_atom_site_refinement_flags_occupancy
_atom_site_disorder_assembly
_atom_site_disorder_group
C1 C 0.5830(12) 0.2349(14) 0.3482(9) 0.089(6) Uani 1 1 d . U . . .
C2 C 0.6568(12) 0.2258(13) 0.3487(9) 0.093(7) Uani 1 1 d . U . . .
C3 C 0.7092(10) 0.2635(12) 0.3892(8) 0.076(6) Uani 1 1 d . U . . .
C4 C 0.6930(11) 0.3155(13) 0.4259(8) 0.087(6) Uani 1 1 d . U . . .
C5 C 0.6243(12) 0.3327(13) 0.4222(9) 0.094(7) Uani 1 1 d . U . . .
C6 C 0.5709(12) 0.2893(14) 0.3823(9) 0.094(7) Uani 1 1 d . U . . .
C7 C 0.4887(14) 0.3070(16) 0.3739(10) 0.127(9) Uiso 1 1 d . . . . .
C8 C 0.4479(15) 0.2262(17) 0.3792(11) 0.137(9) Uiso 1 1 d . . . . .
C9 C 0.4477(13) 0.3532(15) 0.3148(10) 0.119(8) Uiso 1 1 d . . . . .
C10 C 0.4859(15) 0.3695(17) 0.4180(11) 0.139(9) Uiso 1 1 d . . . . .
C11 C 0.7547(12) 0.3615(13) 0.4696(9) 0.107(7) Uiso 1 1 d D . . . .
C12A C 0.7372(18) 0.397(2) 0.5184(12) 0.116(5) Uiso 0.659(18) 1 d D U P A 1
C13A C 0.8218(18) 0.2974(18) 0.4947(13) 0.116(5) Uiso 0.659(18) 1 d D U P A 1
C14A C 0.7851(18) 0.4371(18) 0.4449(13) 0.116(5) Uiso 0.659(18) 1 d D U P A 1
C12B C 0.736(3) 0.457(2) 0.466(2) 0.116(5) Uiso 0.341(18) 1 d D U P A 2
C14B C 0.829(2) 0.348(4) 0.467(3) 0.116(5) Uiso 0.341(18) 1 d D U P A 2
C13B C 0.750(3) 0.323(3) 0.5223(19) 0.116(5) Uiso 0.341(18) 1 d D U P A 2
C15 C 0.6686(11) 0.1724(12) 0.3034(8) 0.082(6) Uani 1 1 d . U . . .
C16 C 0.7137(9) 0.2211(11) 0.2762(7) 0.067(5) Uiso 1 1 d . . . . .
C17 C 0.7500 0.1755(17) 0.2500 0.082(8) Uiso 1 2 d S . P . .
C18 C 0.7116(12) 0.3136(14) 0.2767(9) 0.106(7) Uiso 1 1 d . . . . .
C19 C 0.7500 0.352(2) 0.2500 0.105(10) Uiso 1 2 d S . P . .
C20 C 0.6572(12) 0.0146(13) 0.3049(8) 0.077(6) Uani 1 1 d . U . . .
C21 C 0.7016(11) 0.0862(13) 0.3234(8) 0.080(6) Uani 1 1 d . U . . .
C22 C 0.7697(11) 0.0797(13) 0.3567(8) 0.084(6) Uani 1 1 d . U . . .
C23 C 0.7995(12) 0.0007(15) 0.3753(9) 0.098(7) Uani 1 1 d . U . . .
C24 C 0.7599(12) -0.0713(14) 0.3581(9) 0.099(7) Uani 1 1 d . U . . .
C25 C 0.6883(12) -0.0614(15) 0.3227(9) 0.099(7) Uani 1 1 d . U . . .
C26 C 0.6450(13) -0.1452(15) 0.2978(10) 0.117(8) Uiso 1 1 d . . . . .
C27 C 0.6939(13) -0.2299(15) 0.3146(10) 0.117(8) Uiso 1 1 d . . . . .
C28 C 0.6138(13) -0.1441(14) 0.2385(10) 0.112(8) Uiso 1 1 d . . . . .
C29 C 0.5874(16) -0.1545(17) 0.3288(11) 0.145(10) Uiso 1 1 d . . . . .
C30 C 0.8785(13) -0.0055(12) 0.4151(9) 0.109(7) Uiso 1 1 d D . . . .
C31A C 0.904(2) -0.0985(17) 0.4271(15) 0.116(5) Uiso 0.545(18) 1 d D U P B 1
C32A C 0.885(2) 0.043(2) 0.4680(13) 0.116(5) Uiso 0.545(18) 1 d D U P B 1
C33A C 0.923(2) 0.042(2) 0.3856(15) 0.116(5) Uiso 0.545(18) 1 d D U P B 1
C31B C 0.868(2) -0.040(3) 0.4674(14) 0.116(5) Uiso 0.455(18) 1 d D U P B 2
C32B C 0.920(2) -0.074(2) 0.3951(18) 0.116(5) Uiso 0.455(18) 1 d D U P B 2
C33B C 0.923(2) 0.078(2) 0.4291(18) 0.116(5) Uiso 0.455(18) 1 d D U P B 2
C34 C 0.1682(13) 0.6164(15) 0.3205(8) 0.091(7) Uani 1 1 d . U . . .
C35 C 0.2093(10) 0.5444(13) 0.3299(8) 0.078(6) Uani 1 1 d . U . . .
C36 C 0.2852(12) 0.5556(14) 0.3564(8) 0.093(7) Uani 1 1 d . U . . .
C37 C 0.3133(12) 0.6365(16) 0.3689(9) 0.102(7) Uani 1 1 d . U . . .
C38 C 0.2735(11) 0.7082(14) 0.3572(8) 0.093(7) Uani 1 1 d . U . . .
C39 C 0.1976(12) 0.6972(15) 0.3302(9) 0.098(7) Uani 1 1 d . U . . .
C40 C 0.1535(15) 0.7777(17) 0.3193(11) 0.131(9) Uiso 1 1 d . . . . .
C41 C 0.1126(14) 0.7811(16) 0.2580(11) 0.131(9) Uiso 1 1 d . . . . .
C42 C 0.2028(16) 0.8617(19) 0.3325(11) 0.151(10) Uiso 1 1 d . . . . .
C43 C 0.1019(15) 0.7843(17) 0.3508(11) 0.142(9) Uiso 1 1 d . . . . .
C44 C 0.4026(16) 0.6355(19) 0.4003(12) 0.147(10) Uiso 1 1 d . . . . .
C45 C 0.4275(17) 0.578(2) 0.4479(13) 0.167(12) Uiso 1 1 d . . . . .
C46 C 0.4334(16) 0.5959(18) 0.3526(12) 0.157(11) Uiso 1 1 d . . . . .
C47 C 0.4206(17) 0.730(2) 0.4071(12) 0.163(11) Uiso 1 1 d . . . . .
C48 C 0.1780(9) 0.4618(11) 0.3132(7) 0.067(5) Uani 1 1 d . U . . .
C49 C 0.2186(10) 0.4105(12) 0.2832(8) 0.079(6) Uiso 1 1 d . . . . .
C50 C 0.2500 0.4575(17) 0.2500 0.084(9) Uiso 1 2 d S . P . .
C51 C 0.2215(10) 0.3238(13) 0.2819(8) 0.085(6) Uiso 1 1 d . . . . .
C52 C 0.2500 0.2786(17) 0.2500 0.084(9) Uiso 1 2 d S . P . .
C53 C 0.1038(12) 0.4004(14) 0.3657(9) 0.086(6) Uani 1 1 d . U . . .
C54 C 0.1729(12) 0.4126(13) 0.3610(9) 0.090(6) Uani 1 1 d . U . . .
C55 C 0.2308(10) 0.3717(13) 0.3978(9) 0.081(6) Uani 1 1 d . U . . .
C56 C 0.2266(11) 0.3312(14) 0.4408(9) 0.095(7) Uani 1 1 d . U . . .
C57 C 0.1585(14) 0.3144(15) 0.4478(10) 0.114(8) Uani 1 1 d . U . . .
C58 C 0.1014(12) 0.3545(14) 0.4091(10) 0.098(7) Uani 1 1 d . U . . .
C59 C 0.0199(17) 0.3407(19) 0.4110(12) 0.153(10) Uiso 1 1 d . . . . .
C60 C 0.0269(15) 0.2782(16) 0.4624(11) 0.139(9) Uiso 1 1 d . . . . .
C61 C -0.0290(14) 0.2993(15) 0.3589(10) 0.127(9) Uiso 1 1 d . . . . .
C62 C -0.0057(14) 0.4241(17) 0.4266(11) 0.136(9) Uiso 1 1 d . . . . .
C63 C 0.2909(13) 0.2895(15) 0.4866(10) 0.110(8) Uiso 1 1 d . . . . .
C64 C 0.2753(19) 0.248(2) 0.5331(15) 0.197(14) Uiso 1 1 d . . . . .
C65 C 0.349(2) 0.357(2) 0.5069(15) 0.204(14) Uiso 1 1 d . . . . .
C66 C 0.3249(15) 0.2265(17) 0.4593(11) 0.141(9) Uiso 1 1 d . . . . .
C71 C 0.4486(18) 0.042(2) 0.1850(14) 0.165(12) Uiso 1 1 d . . . . .
C72 C 0.3991(18) 0.084(2) 0.1259(14) 0.171(12) Uiso 1 1 d . . . . .
C73 C 0.3511(16) 0.1354(18) 0.1514(12) 0.151(10) Uiso 1 1 d . . . . .
C74 C 0.4082(17) 0.1653(19) 0.2062(12) 0.148(10) Uiso 1 1 d . . . . .
C81 C -0.0827(16) 0.4680(18) 0.2359(12) 0.142(10) Uiso 1 1 d . . . . .
C82 C -0.1449(16) 0.4980(18) 0.1834(12) 0.144(10) Uiso 1 1 d . . . . .
C83 C -0.1090(14) 0.5615(16) 0.1600(11) 0.130(9) Uiso 1 1 d . . . . .
C84 C -0.0540(16) 0.6018(19) 0.2114(12) 0.141(10) Uiso 1 1 d . . . . .
C91 C 0.4344(19) -0.014(2) 0.3407(14) 0.169(12) Uiso 1 1 d . . . . .
C92 C 0.359(2) -0.032(3) 0.3311(16) 0.211(15) Uiso 1 1 d . . . . .
C93 C 0.317(2) 0.052(2) 0.3252(16) 0.209(15) Uiso 1 1 d . . . . .
C101 C -0.0449(17) 0.6477(19) 0.3739(13) 0.154(11) Uiso 1 1 d . . . . .
C102 C -0.127(2) 0.672(2) 0.3634(14) 0.189(13) Uiso 1 1 d . . . . .
C103 C -0.156(2) 0.594(2) 0.3683(15) 0.200(14) Uiso 1 1 d . . . . .
O1 O 0.5312(7) 0.1899(10) 0.3064(6) 0.110(5) Uani 1 1 d . . . . .
O2 O 0.5892(6) 0.0250(9) 0.2795(6) 0.100(5) Uani 1 1 d . . . . .
O3 O 0.0960(6) 0.6101(9) 0.2976(6) 0.094(4) Uani 1 1 d . . . . .
O4 O 0.0493(7) 0.4433(8) 0.3305(6) 0.092(4) Uani 1 1 d . . . . .
O5 O 0.5713(8) 0.0594(10) 0.3700(7) 0.124(5) Uani 1 1 d . . . . .
O6 O 0.0938(7) 0.5750(11) 0.3937(6) 0.126(6) Uani 1 1 d . . . . .
O7 O 0.4679(7) 0.1022(10) 0.2190(7) 0.124(6) Uani 1 1 d . . . . .
O8 O -0.0267(7) 0.5317(11) 0.2459(8) 0.137(6) Uani 1 1 d . . . . .
O10 O -0.0374(7) 0.6069(10) 0.3292(6) 0.114(5) Uani 1 1 d . . . . .
O90 O 0.4465(8) 0.0250(11) 0.2986(7) 0.136(6) Uani 1 1 d . . . . .
V1 V 0.5258(2) 0.0753(3) 0.3050(2) 0.1188(19) Uani 1 1 d . . . . .
V2 V 0.04269(18) 0.5584(3) 0.33066(19) 0.1095(18) Uani 1 1 d . . . . .
C112 C 0.659(3) 0.111(3) 0.501(3) 0.18(3) Uiso 0.5 1 d D . P . .
C113 C 0.711(3) 0.061(4) 0.489(3) 0.17(2) Uiso 0.5 1 d D . P . .
C111 C 0.609(3) 0.049(5) 0.508(3) 0.22(3) Uiso 0.5 1 d D . P . .

loop_
_atom_site_aniso_label
_atom_site_aniso_U_11
_atom_site_aniso_U_22
_atom_site_aniso_U_33
_atom_site_aniso_U_23
_atom_site_aniso_U_13
_atom_site_aniso_U_12
C1 0.080(10) 0.094(10) 0.092(10) -0.009(8) 0.031(8) -0.006(8)
C2 0.087(10) 0.093(10) 0.100(10) 0.007(8) 0.034(8) 0.001(8)
C3 0.076(9) 0.080(9) 0.070(9) -0.004(8) 0.025(8) -0.004(8)
C4 0.068(9) 0.098(10) 0.092(10) -0.006(8) 0.024(8) -0.001(8)
C5 0.078(10) 0.101(10) 0.101(10) -0.007(8) 0.029(8) 0.008(8)
C6 0.084(10) 0.106(10) 0.099(10) -0.016(8) 0.040(8) 0.006(8)
C15 0.086(10) 0.081(10) 0.089(10) -0.002(8) 0.042(8) -0.004(8)
C20 0.066(9) 0.074(9) 0.089(10) -0.001(8) 0.026(8) 0.014(8)
C21 0.072(9) 0.084(10) 0.083(10) 0.002(8) 0.026(8) 0.006(8)
C22 0.070(9) 0.085(10) 0.092(10) 0.004(8) 0.022(8) 0.008(8)
C23 0.090(10) 0.103(10) 0.098(10) 0.001(8) 0.030(8) -0.001(9)
C24 0.093(10) 0.101(10) 0.102(11) 0.009(8) 0.034(8) -0.010(8)
C25 0.097(10) 0.100(10) 0.099(10) 0.003(8) 0.033(8) -0.001(9)
C34 0.088(10) 0.092(10) 0.092(10) -0.006(8) 0.031(8) -0.013(9)
C35 0.069(9) 0.083(10) 0.081(9) -0.001(8) 0.024(8) -0.001(8)
C36 0.088(10) 0.103(10) 0.093(10) -0.002(8) 0.038(8) -0.002(8)
C37 0.091(10) 0.117(11) 0.106(11) 0.003(8) 0.045(8) -0.003(9)
C38 0.079(10) 0.101(10) 0.098(10) -0.004(8) 0.032(8) 0.002(8)
C39 0.086(10) 0.099(10) 0.102(10) 0.001(8) 0.028(8) 0.002(8)
C48 0.059(8) 0.072(9) 0.069(9) 0.002(7) 0.021(7) -0.007(7)
C53 0.077(10) 0.095(10) 0.093(10) 0.011(8) 0.037(8) 0.006(8)
C54 0.084(10) 0.096(10) 0.094(10) 0.008(8) 0.036(8) 0.005(8)
C55 0.075(10) 0.094(10) 0.085(10) 0.016(8) 0.041(8) 0.002(8)
C56 0.083(10) 0.110(10) 0.092(10) 0.005(8) 0.032(8) 0.001(8)
C57 0.108(11) 0.121(11) 0.117(11) 0.000(8) 0.045(9) 0.006(9)
C58 0.088(10) 0.111(10) 0.101(10) 0.010(8) 0.041(8) -0.006(8)
O1 0.065(10) 0.132(14) 0.144(14) -0.001(10) 0.052(10) 0.023(9)
O2 0.040(9) 0.124(12) 0.136(13) 0.000(9) 0.033(8) 0.005(8)
O3 0.029(8) 0.127(11) 0.121(11) 0.002(9) 0.020(7) -0.008(7)
O4 0.060(9) 0.104(11) 0.119(12) 0.034(9) 0.042(8) 0.017(8)
O5 0.101(12) 0.130(13) 0.156(17) 0.024(11) 0.063(12) 0.021(10)
O6 0.071(10) 0.198(16) 0.105(13) -0.008(11) 0.026(10) -0.015(11)
O7 0.062(10) 0.105(12) 0.183(16) -0.021(11) 0.017(10) 0.014(9)
O8 0.064(10) 0.121(13) 0.23(2) 0.015(13) 0.058(11) -0.011(10)
O10 0.089(11) 0.138(13) 0.123(13) 0.009(10) 0.048(9) 0.004(10)
O90 0.097(12) 0.172(16) 0.142(15) 0.048(12) 0.046(11) 0.003(11)
V1 0.063(3) 0.130(4) 0.168(5) 0.002(3) 0.047(3) -0.006(3)
V2 0.052(3) 0.137(4) 0.146(4) 0.005(3) 0.043(3) -0.006(2)

loop_
_atom_type_symbol
_atom_type_description
_atom_type_scat_dispersion_real
_atom_type_scat_dispersion_imag
_atom_type_scat_source
C C 0.0030 0.0010 'International Tables Vol C Tables 4.2.6.8 and 6.1.1.4'
H H 0.0000 0.0000 'International Tables Vol C Tables 4.2.6.8 and 6.1.1.4'
O O 0.0110 0.0060 'International Tables Vol C Tables 4.2.6.8 and 6.1.1.4'
V V 0.3080 0.5120 'International Tables Vol C Tables 4.2.6.8 and 6.1.1.4'
N N 0.0061 0.0033 'International Tables Vol C Tables 4.2.6.8 and 6.1.1.4'

loop_
_geom_angle_atom_site_label_1
_geom_angle_atom_site_label_2
_geom_angle_atom_site_label_3
_geom_angle
_geom_angle_site_symmetry_1
_geom_angle_site_symmetry_3
C6 C1 O1 126(2) . .
C6 C1 C2 119(2) . .
O1 C1 C2 114.6(19) . .
C3 C2 C1 118(2) . .
C3 C2 C15 124(2) . .
C1 C2 C15 118(2) . .
C2 C3 C4 120(2) . .
C5 C4 C3 123(2) . .
C5 C4 C11 119(2) . .
C3 C4 C11 118.2(18) . .
C4 C5 C6 116(2) . .
C1 C6 C5 124(2) . .
C1 C6 C7 116(2) . .
C5 C6 C7 120(2) . .
C10 C7 C8 107(2) . .
C10 C7 C6 108(2) . .
C8 C7 C6 113(2) . .
C10 C7 C9 107(2) . .
C8 C7 C9 110(2) . .
C6 C7 C9 110.6(19) . .
C14B C11 C4 116(3) . .
C14B C11 C12B 110.9(18) . .
C4 C11 C12B 107(3) . .
C14B C11 C13B 111.0(17) . .
C4 C11 C13B 101(3) . .
C12B C11 C13B 109.9(17) . .
C4 C11 C12A 116(2) . .
C4 C11 C14A 112(2) . .
C12A C11 C14A 107.6(16) . .
C4 C11 C13A 110.2(19) . .
C12A C11 C13A 106.6(16) . .
C14A C11 C13A 104.5(16) . .
C21 C15 C16 110.5(16) . .
C21 C15 C2 112.6(16) . .
C16 C15 C2 111.4(16) . .
C17 C16 C18 123(2) . .
C17 C16 C15 118.5(16) . .
C18 C16 C15 117.9(17) . .
C16 C17 C16 117(2) 2_655 .
C19 C18 C16 114(2) . .
C18 C19 C18 127(3) 2_655 .
O2 C20 C25 124(2) . .
O2 C20 C21 119.8(18) . .
C25 C20 C21 115.4(19) . .
C22 C21 C20 122.5(19) . .
C22 C21 C15 120.8(19) . .
C20 C21 C15 116.6(18) . .
C21 C22 C23 121(2) . .
C24 C23 C22 120(2) . .
C24 C23 C30 120(2) . .
C22 C23 C30 120(2) . .
C23 C24 C25 118(2) . .
C20 C25 C24 124(2) . .
C20 C25 C26 118(2) . .
C24 C25 C26 117(2) . .
C28 C26 C25 113.4(19) . .
C28 C26 C27 106.9(19) . .
C25 C26 C27 112.3(19) . .
C28 C26 C29 115(2) . .
C25 C26 C29 104.3(19) . .
C27 C26 C29 104.8(19) . .
C31A C30 C32A 111.3(15) . .
C31A C30 C33A 110.2(15) . .
C32A C30 C33A 109.2(15) . .
C33B C30 C32B 109.2(16) . .
C33B C30 C31B 109.3(15) . .
C32B C30 C31B 108.1(15) . .
C31A C30 C23 112(2) . .
C32A C30 C23 109(2) . .
C33B C30 C23 118(2) . .
C33A C30 C23 105(2) . .
C32B C30 C23 111(2) . .
C31B C30 C23 101(2) . .
O3 C34 C35 119.9(19) . .
O3 C34 C39 118(2) . .
C35 C34 C39 122(2) . .
C34 C35 C48 121.2(18) . .
C34 C35 C36 116.8(19) . .
C48 C35 C36 121.9(19) . .
C37 C36 C35 120(2) . .
C38 C37 C36 124(2) . .
C38 C37 C44 124(2) . .
C36 C37 C44 112(2) . .
C37 C38 C39 117(2) . .
C34 C39 C38 120(2) . .
C34 C39 C40 123(2) . .
C38 C39 C40 116(2) . .
C39 C40 C41 107(2) . .
C39 C40 C43 114(2) . .
C41 C40 C43 111(2) . .
C39 C40 C42 112(2) . .
C41 C40 C42 105(2) . .
C43 C40 C42 108(2) . .
C45 C44 C47 120(3) . .
C45 C44 C37 114(2) . .
C47 C44 C37 102(2) . .
C45 C44 C46 107(2) . .
C47 C44 C46 108(2) . .
C37 C44 C46 104(2) . .
C35 C48 C54 111.0(16) . .
C35 C48 C49 112.0(15) . .
C54 C48 C49 111.2(16) . .
C51 C49 C50 118(2) . .
C51 C49 C48 124.5(18) . .
C50 C49 C48 117.5(16) . .
C49 C50 C49 119(2) 2 .
C49 C51 C52 124(2) . .
C51 C52 C51 118(3) . 2
O4 C53 C58 126(2) . .
O4 C53 C54 116.4(19) . .
C58 C53 C54 117(2) . .
C55 C54 C53 118(2) . .
C55 C54 C48 122.4(19) . .
C53 C54 C48 119.2(19) . .
C56 C55 C54 122.1(19) . .
C55 C56 C57 122(2) . .
C55 C56 C63 125(2) . .
C57 C56 C63 112(2) . .
C58 C57 C56 113(2) . .
C53 C58 C57 126(2) . .
C53 C58 C59 115(2) . .
C57 C58 C59 119(2) . .
C61 C59 C62 116(2) . .
C61 C59 C60 109(2) . .
C62 C59 C60 103(2) . .
C61 C59 C58 111(2) . .
C62 C59 C58 109(2) . .
C60 C59 C58 108(2) . .
C64 C63 C66 111(2) . .
C64 C63 C65 111(3) . .
C66 C63 C65 102(2) . .
C64 C63 C56 117(2) . .
C66 C63 C56 107(2) . .
C65 C63 C56 107(2) . .
O7 C71 C72 107(3) . .
C73 C72 C71 93(2) . .
C74 C73 C72 101(2) . .
O7 C74 C73 106(2) . .
O8 C81 C82 106(2) . .
C83 C82 C81 102(2) . .
C82 C83 C84 102(2) . .
O8 C84 C83 104(2) . .
O90 C91 C92 115(3) . .
C91 C92 C93 110(3) . .
O10 C101 C102 112(3) . .
C103 C102 C101 103(3) . .
C1 O1 V1 122.6(13) . .
C20 O2 V1 127.5(13) . .
C34 O3 V2 122.7(13) . .
C53 O4 V2 122.8(13) . .
C71 O7 C74 108(2) . .
C71 O7 V1 120.3(19) . .
C74 O7 V1 116.8(15) . .
C84 O8 C81 109(2) . .
C84 O8 V2 117.7(16) . .
C81 O8 V2 118.9(15) . .
C101 O10 V2 123.3(17) . .
C91 O90 V1 123(2) . .
O5 V1 O90 100.6(8) . .
O5 V1 O1 97.1(8) . .
O90 V1 O1 120.3(7) . .
O5 V1 O2 96.6(7) . .
O90 V1 O2 120.3(8) . .
O1 V1 O2 113.4(6) . .
O5 V1 O7 177.3(7) . .
O90 V1 O7 81.6(7) . .
O1 V1 O7 80.4(7) . .
O2 V1 O7 83.5(6) . .
O6 V2 O10 101.1(8) . .
O6 V2 O3 98.8(7) . .
O10 V2 O3 119.1(7) . .
O6 V2 O4 98.2(8) . .
O10 V2 O4 119.9(6) . .
O3 V2 O4 113.2(6) . .
O6 V2 O8 178.2(8) . .
O10 V2 O8 79.4(7) . .
O3 V2 O8 82.3(6) . .
O4 V2 O8 80.1(6) . .
C113 C112 C111 104.9(19) . .

loop_
_geom_bond_atom_site_label_1
_geom_bond_atom_site_label_2
_geom_bond_distance
_geom_bond_site_symmetry_2
C1 C6 1.33(3) .
C1 O1 1.42(2) .
C1 C2 1.49(3) .
C2 C3 1.35(3) .
C2 C15 1.55(3) .
C3 C4 1.40(2) .
C4 C5 1.38(3) .
C4 C11 1.55(3) .
C5 C6 1.39(3) .
C6 C7 1.62(3) .
C7 C10 1.55(3) .
C7 C8 1.55(3) .
C7 C9 1.66(3) .
C11 C14B 1.55(2) .
C11 C12B 1.56(2) .
C11 C13B 1.56(2) .
C11 C12A 1.56(2) .
C11 C14A 1.59(2) .
C11 C13A 1.63(3) .
C15 C21 1.53(3) .
C15 C16 1.55(2) .
C16 C17 1.38(2) .
C16 C18 1.46(2) .
C17 C16 1.38(2) 2_655
C18 C19 1.36(2) .
C19 C18 1.36(2) 2_655
C20 O2 1.31(2) .
C20 C25 1.36(3) .
C20 C21 1.42(3) .
C21 C22 1.35(2) .
C22 C23 1.40(3) .
C23 C24 1.37(3) .
C23 C30 1.57(3) .
C24 C25 1.43(3) .
C25 C26 1.60(3) .
C26 C28 1.47(3) .
C26 C27 1.63(3) .
C26 C29 1.65(4) .
C30 C31A 1.55(2) .
C30 C32A 1.56(2) .
C30 C33B 1.57(2) .
C30 C33A 1.57(2) .
C30 C32B 1.58(2) .
C30 C31B 1.58(2) .
C34 O3 1.37(2) .
C34 C35 1.38(3) .
C34 C39 1.39(3) .
C35 C48 1.45(2) .
C35 C36 1.45(3) .
C36 C37 1.39(3) .
C37 C38 1.36(3) .
C37 C44 1.70(3) .
C38 C39 1.45(3) .
C39 C40 1.52(3) .
C40 C41 1.54(3) .
C40 C43 1.55(4) .
C40 C42 1.62(3) .
C44 C45 1.49(4) .
C44 C47 1.53(4) .
C44 C46 1.71(4) .
C48 C54 1.52(3) .
C48 C49 1.56(2) .
C49 C51 1.37(2) .
C49 C50 1.46(2) .
C50 C49 1.46(2) 2
C51 C52 1.38(2) .
C52 C51 1.38(2) 2
C53 O4 1.35(2) .
C53 C58 1.38(3) .
C53 C54 1.46(3) .
C54 C55 1.39(3) .
C55 C56 1.34(2) .
C56 C57 1.47(3) .
C56 C63 1.57(3) .
C57 C58 1.40(3) .
C58 C59 1.68(4) .
C59 C61 1.53(3) .
C59 C62 1.53(3) .
C59 C60 1.65(4) .
C63 C64 1.52(4) .
C63 C66 1.53(3) .
C63 C65 1.54(4) .
C71 O7 1.27(3) .
C71 C72 1.67(4) .
C72 C73 1.59(4) .
C73 C74 1.57(4) .
C74 O7 1.51(3) .
C81 O8 1.47(3) .
C81 C82 1.58(4) .
C82 C83 1.49(3) .
C83 C84 1.56(3) .
C84 O8 1.42(3) .
C91 O90 1.37(4) .
C91 C92 1.49(5) .
C92 C93 1.55(4) .
C101 O10 1.40(3) .
C101 C102 1.62(4) .
C102 C103 1.39(4) .
O1 V1 1.816(16) .
O2 V1 1.828(13) .
O3 V2 1.806(13) .
O4 V2 1.826(14) .
O5 V1 1.661(18) .
O6 V2 1.644(16) .
O7 V1 2.204(18) .
O8 V2 2.23(2) .
O10 V2 1.777(15) .
O90 V1 1.741(16) .
C112 C113 1.45(2) .
C112 C111 1.45(2) .

loop_
_geom_torsion_atom_site_label_1
_geom_torsion_atom_site_label_2
_geom_torsion_atom_site_label_3
_geom_torsion_atom_site_label_4
_geom_torsion
_geom_torsion_site_symmetry_4
C6 C1 C2 C3 10(3) .
O1 C1 C2 C3 -176.7(18) .
C6 C1 C2 C15 -171.2(19) .
O1 C1 C2 C15 2(3) .
C1 C2 C3 C4 -6(3) .
C15 C2 C3 C4 175.3(18) .
C2 C3 C4 C5 -2(3) .
C2 C3 C4 C11 -176.5(18) .
C3 C4 C5 C6 5(3) .
C11 C4 C5 C6 -179.8(19) .
O1 C1 C6 C5 -179(2) .
C2 C1 C6 C5 -6(3) .
O1 C1 C6 C7 -1(3) .
C2 C1 C6 C7 171.1(19) .
C4 C5 C6 C1 -1(3) .
C4 C5 C6 C7 -179(2) .
C1 C6 C7 C10 178(2) .
C5 C6 C7 C10 -4(3) .
C1 C6 C7 C8 60(3) .
C5 C6 C7 C8 -123(2) .
C1 C6 C7 C9 -65(3) .
C5 C6 C7 C9 113(2) .
C5 C4 C11 C14B -172(3) .
C3 C4 C11 C14B 3(3) .
C5 C4 C11 C12B -48(3) .
C3 C4 C11 C12B 127(3) .
C5 C4 C11 C13B 67(3) .
C3 C4 C11 C13B -118(3) .
C5 C4 C11 C12A 22(3) .
C3 C4 C11 C12A -163.4(19) .
C5 C4 C11 C14A -102(2) .
C3 C4 C11 C14A 73(2) .
C5 C4 C11 C13A 142(2) .
C3 C4 C11 C13A -43(2) .
C3 C2 C15 C21 73(3) .
C1 C2 C15 C21 -106(2) .
C3 C2 C15 C16 -52(3) .
C1 C2 C15 C16 129.6(19) .
C21 C15 C16 C17 31(2) .
C2 C15 C16 C17 157.2(15) .
C21 C15 C16 C18 -152.7(17) .
C2 C15 C16 C18 -27(2) .
C18 C16 C17 C16 0.7(14) 2_655
C15 C16 C17 C16 176.6(18) 2_655
C17 C16 C18 C19 -1(3) .
C15 C16 C18 C19 -177.3(15) .
C16 C18 C19 C18 0.6(12) 2_655
O2 C20 C21 C22 169.8(19) .
C25 C20 C21 C22 0(3) .
O2 C20 C21 C15 -11(3) .
C25 C20 C21 C15 179.0(18) .
C16 C15 C21 C22 54(2) .
C2 C15 C21 C22 -71(2) .
C16 C15 C21 C20 -125.0(18) .
C2 C15 C21 C20 110(2) .
C20 C21 C22 C23 -1(3) .
C15 C21 C22 C23 179.5(19) .
C21 C22 C23 C24 2(3) .
C21 C22 C23 C30 -178.6(19) .
C22 C23 C24 C25 -2(3) .
C30 C23 C24 C25 179.0(19) .
O2 C20 C25 C24 -169(2) .
C21 C20 C25 C24 1(3) .
O2 C20 C25 C26 18(3) .
C21 C20 C25 C26 -172.4(18) .
C23 C24 C25 C20 0(3) .
C23 C24 C25 C26 174(2) .
C20 C25 C26 C28 48(3) .
C24 C25 C26 C28 -125(2) .
C20 C25 C26 C27 170(2) .
C24 C25 C26 C27 -4(3) .
C20 C25 C26 C29 -78(2) .
C24 C25 C26 C29 109(2) .
C24 C23 C30 C31A 4(3) .
C22 C23 C30 C31A -175(2) .
C24 C23 C30 C32A -119(2) .
C22 C23 C30 C32A 62(2) .
C24 C23 C30 C33B 175(2) .
C22 C23 C30 C33B -5(3) .
C24 C23 C30 C33A 124(2) .
C22 C23 C30 C33A -55(2) .
C24 C23 C30 C32B 48(3) .
C22 C23 C30 C32B -131(2) .
C24 C23 C30 C31B -67(3) .
C22 C23 C30 C31B 114(2) .
O3 C34 C35 C48 3(3) .
C39 C34 C35 C48 -172.1(19) .
O3 C34 C35 C36 -177.6(17) .
C39 C34 C35 C36 7(3) .
C34 C35 C36 C37 -3(3) .
C48 C35 C36 C37 176.3(19) .
C35 C36 C37 C38 -1(3) .
C35 C36 C37 C44 179.2(18) .
C36 C37 C38 C39 0(3) .
C44 C37 C38 C39 -180(2) .
O3 C34 C39 C38 176.6(18) .
C35 C34 C39 C38 -8(3) .
O3 C34 C39 C40 3(3) .
C35 C34 C39 C40 179(2) .
C37 C38 C39 C34 4(3) .
C37 C38 C39 C40 178(2) .
C34 C39 C40 C41 -63(3) .
C38 C39 C40 C41 123(2) .
C34 C39 C40 C43 59(3) .
C38 C39 C40 C43 -114(2) .
C34 C39 C40 C42 -178(2) .
C38 C39 C40 C42 8(3) .
C38 C37 C44 C45 128(3) .
C36 C37 C44 C45 -52(3) .
C38 C37 C44 C47 -3(3) .
C36 C37 C44 C47 177(2) .
C38 C37 C44 C46 -115(2) .
C36 C37 C44 C46 65(2) .
C34 C35 C48 C54 -103(2) .
C36 C35 C48 C54 78(2) .
C34 C35 C48 C49 132.5(19) .
C36 C35 C48 C49 -46(2) .
C35 C48 C49 C51 152.4(19) .
C54 C48 C49 C51 28(3) .
C35 C48 C49 C50 -34(2) .
C54 C48 C49 C50 -158.5(15) .
C51 C49 C50 C49 1.0(13) 2
C48 C49 C50 C49 -173.3(18) 2
C50 C49 C51 C52 -2(3) .
C48 C49 C51 C52 171.7(15) .
C49 C51 C52 C51 1.2(14) 2
O4 C53 C54 C55 177.9(18) .
C58 C53 C54 C55 5(3) .
O4 C53 C54 C48 -8(3) .
C58 C53 C54 C48 179.1(19) .
C35 C48 C54 C55 -79(2) .
C49 C48 C54 C55 47(3) .
C35 C48 C54 C53 108(2) .
C49 C48 C54 C53 -127.2(19) .
C53 C54 C55 C56 -9(3) .
C48 C54 C55 C56 177(2) .
C54 C55 C56 C57 11(3) .
C54 C55 C56 C63 -175(2) .
C55 C56 C57 C58 -8(3) .
C63 C56 C57 C58 176.9(19) .
O4 C53 C58 C57 -176(2) .
C54 C53 C58 C57 -4(3) .
O4 C53 C58 C59 10(3) .
C54 C53 C58 C59 -178(2) .
C56 C57 C58 C53 5(4) .
C56 C57 C58 C59 179(2) .
C53 C58 C59 C61 56(3) .
C57 C58 C59 C61 -119(3) .
C53 C58 C59 C62 -73(3) .
C57 C58 C59 C62 112(3) .
C53 C58 C59 C60 175(2) .
C57 C58 C59 C60 0(3) .
C55 C56 C63 C64 178(2) .
C57 C56 C63 C64 -7(3) .
C55 C56 C63 C66 -56(3) .
C57 C56 C63 C66 119(2) .
C55 C56 C63 C65 52(3) .
C57 C56 C63 C65 -133(2) .
O7 C71 C72 C73 -49(3) .
C71 C72 C73 C74 39(3) .
C72 C73 C74 O7 -25(3) .
O8 C81 C82 C83 16(3) .
C81 C82 C83 C84 -34(3) .
C82 C83 C84 O8 42(3) .
O90 C91 C92 C93 -65(4) .
O10 C101 C102 C103 75(3) .
C6 C1 O1 V1 -118(2) .
C2 C1 O1 V1 70(2) .
C25 C20 O2 V1 109(2) .
C21 C20 O2 V1 -60(2) .
C35 C34 O3 V2 65(2) .
C39 C34 O3 V2 -119.1(18) .
C58 C53 O4 V2 106(2) .
C54 C53 O4 V2 -67(2) .
C72 C71 O7 C74 36(3) .
C72 C71 O7 V1 173.9(15) .
C73 C74 O7 C71 -7(3) .
C73 C74 O7 V1 -146.9(17) .
C83 C84 O8 C81 -32(3) .
C83 C84 O8 V2 -170.7(14) .
C82 C81 O8 C84 10(3) .
C82 C81 O8 V2 148.6(16) .
C102 C101 O10 V2 -170.5(19) .
C92 C91 O90 V1 164(2) .
C91 O90 V1 O5 0(2) .
C91 O90 V1 O1 -105(2) .
C91 O90 V1 O2 104(2) .
C91 O90 V1 O7 -178(2) .
C1 O1 V1 O5 19.7(16) .
C1 O1 V1 O90 126.4(15) .
C1 O1 V1 O2 -80.7(16) .
C1 O1 V1 O7 -159.2(15) .
C20 O2 V1 O5 -24.3(18) .
C20 O2 V1 O90 -130.7(17) .
C20 O2 V1 O1 76.4(18) .
C20 O2 V1 O7 153.0(18) .
C101 O10 V2 O6 1(2) .
C101 O10 V2 O3 -105.6(19) .
C101 O10 V2 O4 107.4(19) .
C101 O10 V2 O8 179(2) .
C34 O3 V2 O6 28.3(17) .
C34 O3 V2 O10 136.3(16) .
C34 O3 V2 O4 -74.6(17) .
C34 O3 V2 O8 -150.4(16) .
C53 O4 V2 O6 -22.9(15) .
C53 O4 V2 O10 -130.8(14) .
C53 O4 V2 O3 80.4(15) .
C53 O4 V2 O8 157.6(15) .
